data_2241399
loop_
_publ_author_name
'El Ajlaoui, Rahhal'
'Rakib, El Mostapha'
'Forsal, Issam'
'Saadi, Mohamed'
'El Ammari, Lahcen'

_publ_section_title
;
 Crystal structure of
 (<i>Z</i>)-3-allyl-5-(3-bromobenzylidene)-2-sulfanylidene-1,3-thiazolidin-4-one
;
_journal_coeditor_code SU5249
_journal_issue 12
_journal_name_full 'Acta Crystallographica Section E'
_journal_page_first o1010
_journal_page_last o1011
_journal_paper_doi 10.1107/S2056989015022884
_journal_volume 71
_journal_year 2015
_chemical_formula_iupac 'C13 H10 Br N O S2'
_chemical_formula_moiety 'C13 H10 Br N O S2'
_chemical_formula_sum 'C13 H10 Br N O S2'
_chemical_formula_weight 340.25
_chemical_melting_point 390
_chemical_name_systematic
;
(<i>Z</i>)-3-Allyl-5-(3-bromobenzylidene)-2-sulfanylidene-1,3-thiazolidin-4-one
;
_space_group_crystal_system triclinic
_space_group_IT_number 2
_space_group_name_Hall '-P 1'
_space_group_name_H-M_alt 'P -1'
_symmetry_space_group_name_Hall '-P 1'
_symmetry_space_group_name_H-M 'P -1'
_atom_sites_solution_hydrogens geom
_audit_creation_method SHELXL-2014/7
_cell_angle_alpha 80.100(5)
_cell_angle_beta 84.912(6)
_cell_angle_gamma 76.732(6)
_cell_formula_units_Z 2
_cell_length_a 5.4044(6)
_cell_length_b 11.2306(13)
_cell_length_c 11.7966(13)
_cell_measurement_reflns_used 4181
_cell_measurement_temperature 296(2)
_cell_measurement_theta_max 30.508
_cell_measurement_theta_min 2.770
_cell_volume 685.60(13)
_computing_cell_refinement
;
SAINT (Bruker, 2009)
;
_computing_data_collection
;
APEX2 (Bruker, 2009)
;
_computing_data_reduction
;
SAINT (Bruker, 2009)
;
_computing_molecular_graphics
;
ORTEPIII (Burnett & Johnson, 1996),
ORTEP-3 for Windows (Farrugia, 2012) and PLATON (Spek, 2009)
;
_computing_publication_material
;
publCIF (Westrip, 2010)
;
_computing_structure_refinement
;
SHELXL2014 (Sheldrick, 2015)
;
_computing_structure_solution
;
SHELXS2014 (Sheldrick, 2008)
;
_diffrn_ambient_temperature 296(2)
_diffrn_measured_fraction_theta_full 0.999
_diffrn_measured_fraction_theta_max 0.999
_diffrn_measurement_device_type 'Bruker X8 APEX'
_diffrn_measurement_method '\f and \w scans'
_diffrn_radiation_monochromator graphite
_diffrn_radiation_source 'fine-focus sealed tube'
_diffrn_radiation_type MoK\a
_diffrn_radiation_wavelength 0.71073
_diffrn_reflns_av_R_equivalents 0.0442
_diffrn_reflns_limit_h_max 7
_diffrn_reflns_limit_h_min -7
_diffrn_reflns_limit_k_max 16
_diffrn_reflns_limit_k_min -16
_diffrn_reflns_limit_l_max 16
_diffrn_reflns_limit_l_min -16
_diffrn_reflns_number 25482
_diffrn_reflns_theta_full 25.242
_diffrn_reflns_theta_max 30.508
_diffrn_reflns_theta_min 2.770
_exptl_absorpt_coefficient_mu 3.288
_exptl_absorpt_correction_T_max 0.7462
_exptl_absorpt_correction_T_min 0.4786
_exptl_absorpt_correction_type multi-scan
_exptl_absorpt_process_details
;
(SADABS; Bruker, 2009)
;
_exptl_crystal_colour Colourless
_exptl_crystal_density_diffrn 1.648
_exptl_crystal_description block
_exptl_crystal_F_000 340
_exptl_crystal_size_max 0.31
_exptl_crystal_size_mid 0.27
_exptl_crystal_size_min 0.21
_refine_diff_density_max 0.947
_refine_diff_density_min -0.712
_refine_ls_extinction_method none
_refine_ls_goodness_of_fit_ref 1.013
_refine_ls_hydrogen_treatment constr
_refine_ls_matrix_type full
_refine_ls_number_parameters 163
_refine_ls_number_reflns 4181
_refine_ls_number_restraints 0
_refine_ls_restrained_S_all 1.013
_refine_ls_R_factor_all 0.0678
_refine_ls_R_factor_gt 0.0387
_refine_ls_shift/su_max 0.001
_refine_ls_shift/su_mean 0.000
_refine_ls_structure_factor_coef Fsqd
_refine_ls_weighting_details 'w=1/[\s^2^(Fo^2^)+(0.0356P)^2^+0.4920P] where P=(Fo^2^+2Fc^2^)/3'
_refine_ls_weighting_scheme calc
_refine_ls_wR_factor_gt 0.0850
_refine_ls_wR_factor_ref 0.0978
_reflns_number_gt 2895
_reflns_number_total 4181
_reflns_threshold_expression 'I > 2\s(I)'
_cod_data_source_file su5249sup1.cif
_cod_data_source_block I
_cod_database_code 2241399
_shelx_space_group_comment
;
The symmetry employed for this shelxl refinement is uniquely defined
by the following loop, which should always be used as a source of
symmetry information in preference to the above space-group names.
They are only intended as comments.
;

loop_
_space_group_symop_operation_xyz
'x, y, z'
'-x, -y, -z'

loop_
_atom_site_type_symbol
_atom_site_label
_atom_site_fract_x
_atom_site_fract_y
_atom_site_fract_z
_atom_site_U_iso_or_equiv
_atom_site_adp_type
_atom_site_calc_flag
_atom_site_occupancy
C C1 0.7585(5) 0.8474(2) 0.6704(2) 0.0449(5) Uani d 1
C C2 0.7277(6) 0.8621(3) 0.5535(2) 0.0578(7) Uani d 1
H H2 0.7974 0.9201 0.5025 0.069 Uiso calc 1
C C3 0.5914(6) 0.7891(3) 0.5138(2) 0.0625(8) Uani d 1
H H3 0.5704 0.7977 0.4352 0.075 Uiso calc 1
C C4 0.4861(5) 0.7039(3) 0.5885(2) 0.0516(6) Uani d 1
H H4 0.3934 0.6562 0.5601 0.062 Uiso calc 1
C C5 0.5173(4) 0.6882(2) 0.70721(19) 0.0379(5) Uani d 1
C C6 0.6565(4) 0.7623(2) 0.7469(2) 0.0392(5) Uani d 1
H H6 0.6799 0.7540 0.8253 0.047 Uiso calc 1
C C7 0.4177(4) 0.5987(2) 0.79133(19) 0.0386(5) Uani d 1
H H7 0.4638 0.5940 0.8663 0.046 Uiso calc 1
C C8 0.2693(4) 0.5212(2) 0.77866(18) 0.0358(4) Uani d 1
C C9 0.1983(4) 0.4349(2) 0.87829(19) 0.0402(5) Uani d 1
C C10 -0.0140(4) 0.3884(2) 0.7315(2) 0.0385(5) Uani d 1
C C11 -0.0559(5) 0.2749(3) 0.9303(2) 0.0538(7) Uani d 1
H H11A -0.2218 0.2691 0.9094 0.065 Uiso calc 1
H H11B -0.0769 0.3018 1.0051 0.065 Uiso calc 1
C C12 0.1173(8) 0.1500(3) 0.9393(3) 0.0717(9) Uani d 1
H H12 0.0739 0.0898 0.9972 0.086 Uiso calc 1
C C13 0.3193(8) 0.1155(3) 0.8769(3) 0.0845(11) Uani d 1
H H13A 0.3724 0.1716 0.8176 0.101 Uiso calc 1
H H13B 0.4125 0.0343 0.8909 0.101 Uiso calc 1
N N1 0.0372(4) 0.36716(18) 0.84606(16) 0.0398(4) Uani d 1
O O1 0.2673(4) 0.42021(19) 0.97577(14) 0.0579(5) Uani d 1
S S1 0.13666(12) 0.50102(6) 0.65523(5) 0.04169(14) Uani d 1
S S2 -0.18899(14) 0.31940(7) 0.67061(6) 0.05491(18) Uani d 1
Br Br1 0.94248(6) 0.94874(3) 0.72543(3) 0.06670(13) Uani d 1

loop_
_atom_site_aniso_label
_atom_site_aniso_U_11
_atom_site_aniso_U_22
_atom_site_aniso_U_33
_atom_site_aniso_U_12
_atom_site_aniso_U_13
_atom_site_aniso_U_23
C1 0.0478(14) 0.0440(13) 0.0461(13) -0.0140(11) -0.0009(10) -0.0110(10)
C2 0.0697(18) 0.0600(17) 0.0465(14) -0.0269(14) 0.0026(13) -0.0013(12)
C3 0.080(2) 0.079(2) 0.0341(13) -0.0327(17) -0.0068(13) -0.0022(13)
C4 0.0625(16) 0.0627(16) 0.0376(12) -0.0268(13) -0.0082(11) -0.0086(11)
C5 0.0402(12) 0.0407(12) 0.0345(11) -0.0097(9) -0.0058(9) -0.0077(9)
C6 0.0424(12) 0.0420(12) 0.0356(11) -0.0106(10) -0.0030(9) -0.0105(9)
C7 0.0418(12) 0.0450(12) 0.0319(10) -0.0102(10) -0.0087(9) -0.0097(9)
C8 0.0381(11) 0.0397(11) 0.0315(10) -0.0072(9) -0.0077(8) -0.0093(9)
C9 0.0434(12) 0.0455(12) 0.0359(11) -0.0142(10) -0.0071(9) -0.0091(9)
C10 0.0346(11) 0.0436(12) 0.0403(12) -0.0059(9) -0.0075(9) -0.0152(9)
C11 0.0588(16) 0.0713(18) 0.0417(13) -0.0359(14) 0.0026(11) -0.0107(12)
C12 0.106(3) 0.0573(18) 0.0569(18) -0.0387(18) -0.0014(18) 0.0050(14)
C13 0.098(3) 0.060(2) 0.082(3) -0.0004(19) -0.008(2) 0.0036(18)
N1 0.0432(10) 0.0464(11) 0.0345(9) -0.0159(9) -0.0060(8) -0.0085(8)
O1 0.0756(13) 0.0754(13) 0.0335(9) -0.0392(11) -0.0177(8) 0.0004(8)
S1 0.0471(3) 0.0495(3) 0.0328(3) -0.0148(3) -0.0131(2) -0.0066(2)
S2 0.0547(4) 0.0703(4) 0.0517(4) -0.0268(3) -0.0135(3) -0.0194(3)
Br1 0.0796(2) 0.0688(2) 0.0663(2) -0.04359(17) 0.00513(15) -0.01814(15)

loop_
_atom_type_symbol
_atom_type_description
_atom_type_scat_dispersion_real
_atom_type_scat_dispersion_imag
_atom_type_scat_source
C C 0.0033 0.0016 'International Tables Vol C Tables 4.2.6.8 and 6.1.1.4'
H H 0.0000 0.0000 'International Tables Vol C Tables 4.2.6.8 and 6.1.1.4'
N N 0.0061 0.0033 'International Tables Vol C Tables 4.2.6.8 and 6.1.1.4'
O O 0.0106 0.0060 'International Tables Vol C Tables 4.2.6.8 and 6.1.1.4'
S S 0.1246 0.1234 'International Tables Vol C Tables 4.2.6.8 and 6.1.1.4'
Br Br -0.2901 2.4595 'International Tables Vol C Tables 4.2.6.8 and 6.1.1.4'

loop_
_geom_angle_atom_site_label_1
_geom_angle_atom_site_label_2
_geom_angle_atom_site_label_3
_geom_angle
C6 C1 C2 121.4(2)
C6 C1 Br1 119.79(18)
C2 C1 Br1 118.8(2)
C3 C2 C1 118.7(2)
C3 C2 H2 120.7
C1 C2 H2 120.7
C4 C3 C2 121.1(3)
C4 C3 H3 119.5
C2 C3 H3 119.5
C3 C4 C5 120.6(2)
C3 C4 H4 119.7
C5 C4 H4 119.7
C6 C5 C4 118.1(2)
C6 C5 C7 117.89(19)
C4 C5 C7 124.0(2)
C1 C6 C5 120.2(2)
C1 C6 H6 119.9
C5 C6 H6 119.9
C8 C7 C5 130.5(2)
C8 C7 H7 114.8
C5 C7 H7 114.8
C7 C8 C9 120.37(19)
C7 C8 S1 129.97(18)
C9 C8 S1 109.66(16)
O1 C9 N1 122.5(2)
O1 C9 C8 127.0(2)
N1 C9 C8 110.44(18)
N1 C10 S2 126.32(19)
N1 C10 S1 110.91(16)
S2 C10 S1 122.77(14)
N1 C11 C12 113.0(2)
N1 C11 H11A 109.0
C12 C11 H11A 109.0
N1 C11 H11B 109.0
C12 C11 H11B 109.0
H11A C11 H11B 107.8
C13 C12 C11 127.9(3)
C13 C12 H12 116.1
C11 C12 H12 116.1
C12 C13 H13A 120.0
C12 C13 H13B 120.0
H13A C13 H13B 120.0
C10 N1 C9 116.30(19)
C10 N1 C11 123.3(2)
C9 N1 C11 120.27(19)
C10 S1 C8 92.61(11)

loop_
_geom_bond_atom_site_label_1
_geom_bond_atom_site_label_2
_geom_bond_distance
C1 C6 1.374(3)
C1 C2 1.381(4)
C1 Br1 1.896(2)
C2 C3 1.380(4)
C2 H2 0.9300
C3 C4 1.374(4)
C3 H3 0.9300
C4 C5 1.401(3)
C4 H4 0.9300
C5 C6 1.401(3)
C5 C7 1.447(3)
C6 H6 0.9300
C7 C8 1.345(3)
C7 H7 0.9300
C8 C9 1.472(3)
C8 S1 1.749(2)
C9 O1 1.213(3)
C9 N1 1.394(3)
C10 N1 1.372(3)
C10 S2 1.631(2)
C10 S1 1.739(2)
C11 N1 1.453(3)
C11 C12 1.489(5)
C11 H11A 0.9700
C11 H11B 0.9700
C12 C13 1.283(5)
C12 H12 0.9300
C13 H13A 0.9300
C13 H13B 0.9300

loop_
_geom_hbond_atom_site_label_D
_geom_hbond_atom_site_label_H
_geom_hbond_atom_site_label_A
_geom_hbond_site_symmetry_A
_geom_hbond_distance_DH
_geom_hbond_distance_HA
_geom_hbond_distance_DA
_geom_hbond_angle_DHA
C7 H7 O1 2_667 0.93 2.42 3.310(3) 159

_cod_database_fobs_code 2241399
